data_7049625
loop_
_publ_author_name
'Tong, Wen Quan'
'Liu, WeiNi'
'Ma, Lu-Lu'
'Wang, Yao'
'Wang, Jiao-Min'
'Wang, Yao-Yu'
'Hou, Lei'

_publ_section_title
;
 Five new 3D transition MOFs based on
 1-(3,5-dicarboxylatobenzyl)-3,5-pyrazole dicarboxylic acid displaying the
 unique luminescent sensing towards Fe3+ and magnetic properties
;
_journal_name_full 'Dalton Transactions'
_journal_paper_doi 10.1039/C9DT00933G
_journal_year 2019
_chemical_formula_moiety 'C14 H16 Ba2 N2 O13, 2(O)'
_chemical_formula_sum 'C14 H16 Ba2 N2 O15'
_chemical_formula_weight 726.97
_space_group_crystal_system monoclinic
_space_group_IT_number 14
_space_group_name_Hall '-P 2yn'
_space_group_name_H-M_alt 'P 1 21/n 1'
_symmetry_space_group_name_Hall '-P 2yn'
_symmetry_space_group_name_H-M 'P 1 21/n 1'
_atom_sites_solution_hydrogens mixed
_audit_creation_date 2018-05-13
_audit_creation_method
;
Olex2 1.2-alpha
(compiled 2018.04.26 svn.r3504 for OlexSys, GUI svn.r5492)
;
_audit_update_record
;
2019-04-05 deposited with the CCDC.    2019-04-09 downloaded from the CCDC.
;
_cell_angle_alpha 90
_cell_angle_beta 105.0625(13)
_cell_angle_gamma 90
_cell_formula_units_Z 4
_cell_length_a 9.3811(8)
_cell_length_b 18.3474(17)
_cell_length_c 13.1915(12)
_cell_measurement_reflns_used 6615
_cell_measurement_temperature 296(2)
_cell_measurement_theta_max 28.34
_cell_measurement_theta_min 2.64
_cell_volume 2192.5(3)
_computing_cell_refinement 'Bruker SAINT'
_computing_data_collection 'Bruker APEX2'
_computing_data_reduction 'Bruker SAINT'
_computing_molecular_graphics 'Olex2 (Dolomanov et al., 2009)'
_computing_publication_material 'Olex2 (Dolomanov et al., 2009)'
_computing_structure_refinement 'ShelXL (Sheldrick, 2015)'
_computing_structure_solution 'SHELXS-97 (Sheldrick 2008)'
_diffrn_ambient_temperature 296.15
_diffrn_measured_fraction_theta_full 0.983
_diffrn_measured_fraction_theta_max 0.966
_diffrn_measurement_device_type 'Bruker APEX-II CCD'
_diffrn_measurement_method '\f and \w scans'
_diffrn_radiation_type MoK\a
_diffrn_radiation_wavelength 0.71073
_diffrn_reflns_av_R_equivalents 0.0271
_diffrn_reflns_av_unetI/netI 0.0359
_diffrn_reflns_Laue_measured_fraction_full 0.983
_diffrn_reflns_Laue_measured_fraction_max 0.966
_diffrn_reflns_limit_h_max 12
_diffrn_reflns_limit_h_min -11
_diffrn_reflns_limit_k_max 23
_diffrn_reflns_limit_k_min -24
_diffrn_reflns_limit_l_max 10
_diffrn_reflns_limit_l_min -17
_diffrn_reflns_number 13409
_diffrn_reflns_point_group_measured_fraction_full 0.983
_diffrn_reflns_point_group_measured_fraction_max 0.966
_diffrn_reflns_theta_full 25.242
_diffrn_reflns_theta_max 28.427
_diffrn_reflns_theta_min 2.220
_exptl_absorpt_coefficient_mu 3.648
_exptl_absorpt_correction_T_max 0.7125
_exptl_absorpt_correction_T_min 0.6300
_exptl_absorpt_correction_type multi-scan
_exptl_absorpt_process_details SADABS
_exptl_crystal_colour COLORLESS
_exptl_crystal_density_diffrn 2.202
_exptl_crystal_description block
_exptl_crystal_F_000 1384
_exptl_crystal_size_max 0.14
_exptl_crystal_size_mid 0.13
_exptl_crystal_size_min 0.1
_refine_diff_density_max 0.608
_refine_diff_density_min -0.517
_refine_diff_density_rms 0.110
_refine_ls_extinction_method none
_refine_ls_goodness_of_fit_ref 1.018
_refine_ls_hydrogen_treatment constr
_refine_ls_matrix_type full
_refine_ls_number_parameters 336
_refine_ls_number_reflns 5342
_refine_ls_number_restraints 25
_refine_ls_restrained_S_all 1.023
_refine_ls_R_factor_all 0.0286
_refine_ls_R_factor_gt 0.0238
_refine_ls_shift/su_max 0.003
_refine_ls_shift/su_mean 0.000
_refine_ls_structure_factor_coef Fsqd
_refine_ls_weighting_details 'w=1/[\s^2^(Fo^2^)+(0.0250P)^2^+0.7817P] where P=(Fo^2^+2Fc^2^)/3'
_refine_ls_weighting_scheme calc
_refine_ls_wR_factor_gt 0.0547
_refine_ls_wR_factor_ref 0.0569
_reflns_Friedel_coverage 0.000
_reflns_number_gt 4733
_reflns_number_total 5342
_reflns_threshold_expression 'I > 2\s(I)'
_cod_data_source_file c9dt00933g2.cif
_cod_data_source_block 2(Ba)
_cod_database_code 7049625
_shelx_shelxl_version_number 2014/7
_shelx_space_group_comment
;
The symmetry employed for this shelxl refinement is uniquely defined
by the following loop, which should always be used as a source of
symmetry information in preference to the above space-group names.
They are only intended as comments.
;
_shelx_estimated_absorpt_t_max 0.712
_shelx_estimated_absorpt_t_min 0.629
_olex2_refinement_description
;
1. Fixed Uiso
 At 1.2 times of:
  All C(H) groups, {H2WA,H2WB} of O2W, All C(H,H) groups
 At 1.5 times of:
  {H3WA,H3WB} of O3W, {H1WA,H1WB} of O1W, {H4WC,H4WD} of O4WB, {H4WA,H4WB} of
  O4WA, {H6WA,H6WB} of O6W
2. Rigid bond restraints
 O5, C13
 with sigma for 1-2 distances of 0.01 and sigma for 1-3 distances of 0.01
3. Uiso/Uaniso restraints and constraints
Uanis(O5WA) \\sim Ueq, Uanis(O7WB) \\sim Ueq, Uanis(O7WA) \\sim Ueq: with sigma
of 0.01 and sigma for terminal atoms of 0.02
Uanis(O5WB) \\sim Ueq, Uanis(O7WB) \\sim Ueq, Uanis(O7WA) \\sim Ueq,
Uanis(O5WA) \\sim Ueq: with sigma of 0.01 and sigma for terminal atoms of 0.02
4. Others
 Fixed Sof: O4WA(0.5) H4WA(0.5) H4WB(0.5) O4WB(0.5) H4WC(0.5) H4WD(0.5)
 O5(0.5) O5A(0.5) O5WA(0.5) O5WB(0.5) O7WA(0.5) O7WB(0.5)
5.a Riding coordinates:
 O1W(H1WA,H1WB), O3W(H3WA,H3WB), O6W(H6WA,H6WB)
5.b Rotating group:
 O4WA(H4WA,H4WB), O4WB(H4WC,H4WD)
5.c Secondary CH2 refined with riding coordinates:
 O2W(H2WA,H2WB), C9(H9A,H9B)
5.d Aromatic/amide H refined with riding coordinates:
 C3(H3), C5(H5), C7(H7), C11(H11)
;
_olex2_submission_special_instructions 'No special instructions were received'

loop_
_space_group_symop_operation_xyz
'x, y, z'
'-x+1/2, y+1/2, -z+1/2'
'-x, -y, -z'
'x-1/2, -y-1/2, z-1/2'

loop_
_atom_site_label
_atom_site_type_symbol
_atom_site_fract_x
_atom_site_fract_y
_atom_site_fract_z
_atom_site_U_iso_or_equiv
_atom_site_adp_type
_atom_site_occupancy
_atom_site_site_symmetry_order
_atom_site_calc_flag
_atom_site_refinement_flags_posn
_atom_site_refinement_flags_adp
_atom_site_refinement_flags_occupancy
_atom_site_disorder_assembly
_atom_site_disorder_group
Ba1 Ba 0.01419(2) 0.12868(2) 1.01616(2) 0.01646(5) Uani 1 1 d . . . . .
Ba2 Ba 0.45184(2) 0.17439(2) 1.26472(2) 0.01824(5) Uani 1 1 d . . . . .
O1 O -0.0177(2) 0.17766(10) 0.80135(16) 0.0207(4) Uani 1 1 d . . . . .
O1W O -0.2658(3) 0.20154(18) 0.9676(2) 0.0533(7) Uani 1 1 d . . . . .
H1WA H -0.3298 0.2016 0.9070 0.080 Uiso 1 1 d R . . . .
H1WB H -0.2573 0.2468 0.9538 0.080 Uiso 1 1 d R . . . .
O2 O 0.1427(2) 0.08882(12) 0.85969(15) 0.0272(5) Uani 1 1 d . . . . .
O2W O 0.2925(2) 0.20616(12) 1.04234(18) 0.0319(5) Uani 1 1 d . . . . .
H2WA H 0.2762 0.2581 1.0311 0.038 Uiso 1 1 calc R . . . .
H2WB H 0.3468 0.1879 0.9943 0.038 Uiso 1 1 calc R . . . .
O3 O -0.2689(2) 0.16835(12) 0.40569(17) 0.0278(5) Uani 1 1 d . . . . .
O3W O 0.1551(3) 0.2073(2) 1.2657(3) 0.0702(10) Uani 1 1 d . . . . .
H3WA H 0.1166 0.2349 1.2141 0.105 Uiso 1 1 d R . . . .
H3WB H 0.1058 0.1680 1.2607 0.105 Uiso 1 1 d R . . . .
O4 O -0.1101(3) 0.15151(15) 0.30894(17) 0.0358(5) Uani 1 1 d . . . . .
O4WA O 0.6912(12) 0.2353(5) 1.1833(9) 0.050(2) Uani 0.5 1 d . . P A 1
H4WA H 0.6803 0.2236 1.1136 0.074 Uiso 0.5 1 d GR . P A 1
H4WB H 0.7810 0.2143 1.2151 0.074 Uiso 0.5 1 d GR . P A 1
O4WB O 0.6513(11) 0.2072(7) 1.1604(8) 0.061(3) Uani 0.5 1 d . . P A 2
H4WC H 0.6349 0.1831 1.0955 0.091 Uiso 0.5 1 d GR . P A 2
H4WD H 0.7459 0.1903 1.1943 0.091 Uiso 0.5 1 d GR . P A 2
O5 O 0.7574(8) -0.0790(4) 0.8315(6) 0.0403(17) Uani 0.5 1 d . U P B 1
O5A O 0.7061(7) -0.0729(4) 0.8652(5) 0.0329(15) Uani 0.5 1 d . . P B 2
O6 O 0.8485(2) 0.02533(12) 0.89869(17) 0.0329(5) Uani 1 1 d . . . . .
O6W O -0.1451(3) 0.06061(14) 1.1405(2) 0.0513(7) Uani 1 1 d . . . . .
H6WA H -0.1581 0.0121 1.1388 0.077 Uiso 1 1 d R . . . .
H6WB H -0.1391 0.0855 1.2033 0.077 Uiso 1 1 d R . . . .
O7 O 0.5328(3) 0.22729(11) 0.58553(19) 0.0395(6) Uani 1 1 d . . . . .
O8 O 0.4094(3) 0.15420(12) 0.45961(16) 0.0301(5) Uani 1 1 d . . . . .
N1 N 0.4656(2) 0.03658(11) 0.61237(17) 0.0139(4) Uani 1 1 d . . . . .
N2 N 0.5323(2) -0.01040(12) 0.68826(17) 0.0171(5) Uani 1 1 d . . . . .
C1 C 0.0620(3) 0.12573(15) 0.7858(2) 0.0183(5) Uani 1 1 d . . . . .
C2 C 0.0655(3) 0.10707(15) 0.6754(2) 0.0169(5) Uani 1 1 d . . . . .
C3 C -0.0441(3) 0.13156(14) 0.5902(2) 0.0177(5) Uani 1 1 d . . . . .
H3 H -0.1254 0.1562 0.6011 0.021 Uiso 1 1 calc R . . . .
C4 C -0.0330(3) 0.11936(15) 0.4882(2) 0.0171(5) Uani 1 1 d . . . . .
C5 C 0.0898(3) 0.08212(15) 0.4733(2) 0.0175(5) Uani 1 1 d . . . . .
H5 H 0.0996 0.0753 0.4056 0.021 Uiso 1 1 calc R . . . .
C6 C 0.1964(3) 0.05540(14) 0.5573(2) 0.0152(5) Uani 1 1 d . . . . .
C7 C 0.1842(3) 0.06790(15) 0.6585(2) 0.0179(5) Uani 1 1 d . . . . .
H7 H 0.2561 0.0499 0.7155 0.021 Uiso 1 1 calc R . . . .
C8 C -0.1465(3) 0.14868(16) 0.3945(2) 0.0203(6) Uani 1 1 d . . . . .
C9 C 0.3272(3) 0.01481(14) 0.5378(2) 0.0154(5) Uani 1 1 d . . . . .
H9A H 0.3126 -0.0372 0.5440 0.018 Uiso 1 1 calc R . . . .
H9B H 0.3337 0.0245 0.4668 0.018 Uiso 1 1 calc R . . . .
C10 C 0.6455(3) 0.02759(15) 0.7484(2) 0.0182(5) Uani 1 1 d . . . . .
C11 C 0.6501(3) 0.09844(14) 0.7118(2) 0.0181(5) Uani 1 1 d . . . . .
H11 H 0.7182 0.1346 0.7401 0.022 Uiso 1 1 calc R . . . .
C12 C 0.5319(3) 0.10339(14) 0.6247(2) 0.0158(5) Uani 1 1 d . . . . .
C13 C 0.7496(4) -0.00966(16) 0.8392(2) 0.0284(7) Uani 1 1 d . U . . .
C14 C 0.4867(3) 0.16611(15) 0.5502(2) 0.0198(6) Uani 1 1 d . . . . .
O5WA O 0.4345(9) 0.1742(4) 0.8695(7) 0.069(2) Uani 0.5 1 d . U P C -1
O5WB O 0.4497(16) 0.1259(10) 0.9151(13) 0.172(6) Uani 0.5 1 d . U P D -2
O7WA O -0.4484(8) 0.0856(4) 1.1097(6) 0.082(2) Uani 0.5 1 d . U P E -1
O7WB O -0.4729(13) 0.0441(8) 1.0115(11) 0.156(5) Uani 0.5 1 d . U P F -2

loop_
_atom_site_aniso_label
_atom_site_aniso_U_11
_atom_site_aniso_U_22
_atom_site_aniso_U_33
_atom_site_aniso_U_23
_atom_site_aniso_U_13
_atom_site_aniso_U_12
Ba1 0.02065(9) 0.01424(8) 0.01347(8) -0.00127(6) 0.00258(6) -0.00128(6)
Ba2 0.01876(9) 0.01529(8) 0.01721(9) 0.00044(6) -0.00157(6) -0.00142(6)
O1 0.0264(10) 0.0167(9) 0.0213(10) -0.0009(8) 0.0105(8) 0.0044(8)
O1W 0.0409(15) 0.0733(19) 0.0452(16) 0.0176(15) 0.0102(12) 0.0156(15)
O2 0.0355(12) 0.0303(11) 0.0160(10) 0.0034(9) 0.0069(9) 0.0139(9)
O2W 0.0361(12) 0.0261(11) 0.0338(12) 0.0041(10) 0.0095(10) -0.0018(10)
O3 0.0146(10) 0.0396(13) 0.0267(11) 0.0001(9) 0.0008(8) 0.0063(9)
O3W 0.0390(16) 0.095(2) 0.082(2) 0.058(2) 0.0254(16) 0.0268(16)
O4 0.0308(12) 0.0568(15) 0.0184(11) 0.0049(11) 0.0040(9) 0.0162(11)
O4WA 0.055(7) 0.055(5) 0.042(6) 0.019(4) 0.019(4) 0.027(4)
O4WB 0.032(5) 0.128(11) 0.022(4) 0.012(5) 0.009(3) 0.031(5)
O5 0.037(4) 0.021(3) 0.046(4) 0.012(3) -0.020(3) -0.005(3)
O5A 0.041(4) 0.015(2) 0.029(3) 0.009(2) -0.016(2) -0.011(3)
O6 0.0317(12) 0.0284(11) 0.0275(11) -0.0014(10) -0.0123(9) -0.0065(10)
O6W 0.099(2) 0.0253(13) 0.0442(15) 0.0026(11) 0.0448(16) 0.0044(13)
O7 0.0540(15) 0.0173(11) 0.0360(13) 0.0100(10) -0.0082(11) -0.0087(10)
O8 0.0381(13) 0.0296(11) 0.0188(11) 0.0065(9) 0.0006(9) 0.0014(10)
N1 0.0126(10) 0.0133(10) 0.0148(10) 0.0009(8) 0.0018(8) 0.0027(8)
N2 0.0195(11) 0.0125(10) 0.0157(11) 0.0027(9) -0.0016(9) 0.0020(9)
C1 0.0203(13) 0.0193(13) 0.0176(13) -0.0023(11) 0.0089(11) -0.0020(10)
C2 0.0186(13) 0.0174(12) 0.0157(13) 0.0005(10) 0.0062(10) -0.0008(10)
C3 0.0146(12) 0.0181(13) 0.0214(14) -0.0009(11) 0.0065(10) 0.0035(10)
C4 0.0127(12) 0.0195(13) 0.0183(13) 0.0014(10) 0.0028(10) 0.0008(10)
C5 0.0171(12) 0.0213(13) 0.0146(12) -0.0038(11) 0.0053(10) 0.0003(10)
C6 0.0119(11) 0.0167(12) 0.0174(12) -0.0016(10) 0.0044(10) 0.0005(9)
C7 0.0172(13) 0.0191(13) 0.0166(13) 0.0031(10) 0.0033(10) 0.0042(10)
C8 0.0177(13) 0.0215(13) 0.0185(13) -0.0034(11) -0.0010(11) 0.0020(11)
C9 0.0132(12) 0.0170(12) 0.0148(12) -0.0025(10) 0.0017(10) 0.0021(10)
C10 0.0185(13) 0.0162(12) 0.0162(13) 0.0005(10) -0.0022(10) 0.0000(10)
C11 0.0179(13) 0.0145(12) 0.0202(13) 0.0010(10) 0.0019(10) -0.0028(10)
C12 0.0169(12) 0.0142(12) 0.0171(13) -0.0003(10) 0.0059(10) 0.0004(10)
C13 0.0312(16) 0.0190(14) 0.0243(15) 0.0032(12) -0.0117(13) -0.0030(12)
C14 0.0196(13) 0.0193(14) 0.0214(14) 0.0070(11) 0.0072(11) 0.0023(11)
O5WA 0.051(4) 0.077(5) 0.080(5) -0.017(4) 0.019(4) -0.003(4)
O5WB 0.104(8) 0.246(15) 0.172(12) -0.073(11) 0.047(9) 0.014(10)
O7WA 0.084(5) 0.076(5) 0.100(5) -0.038(4) 0.051(4) -0.003(4)
O7WB 0.126(8) 0.167(10) 0.200(11) -0.070(9) 0.087(8) -0.053(8)

loop_
_atom_type_symbol
_atom_type_description
_atom_type_scat_dispersion_real
_atom_type_scat_dispersion_imag
_atom_type_scat_source
C C 0.0033 0.0016 'International Tables Vol C Tables 4.2.6.8 and 6.1.1.4'
H H 0.0000 0.0000 'International Tables Vol C Tables 4.2.6.8 and 6.1.1.4'
Ba Ba -0.3244 2.2819 'International Tables Vol C Tables 4.2.6.8 and 6.1.1.4'
N N 0.0061 0.0033 'International Tables Vol C Tables 4.2.6.8 and 6.1.1.4'
O O 0.0106 0.0060 'International Tables Vol C Tables 4.2.6.8 and 6.1.1.4'

loop_
_geom_angle_atom_site_label_1
_geom_angle_atom_site_label_2
_geom_angle_atom_site_label_3
_geom_angle
_geom_angle_site_symmetry_1
_geom_angle_site_symmetry_3
O1 Ba1 O2W 80.05(6) . .
O1 Ba1 O6 123.12(6) . 3_657
O1 Ba1 C1 23.31(6) . .
O1 Ba1 C13 130.05(7) . 3_657
O1W Ba1 O1 77.44(7) . .
O1W Ba1 O2W 122.66(8) . .
O1W Ba1 O5A 160.39(14) . 3_657
O1W Ba1 O6 139.03(8) . 3_657
O1W Ba1 C1 98.21(7) . .
O1W Ba1 C13 150.10(9) . 3_657
O2 Ba1 O1 45.99(5) . .
O2 Ba1 O1W 120.79(7) . .
O2 Ba1 O2W 70.38(7) . .
O2 Ba1 O5A 78.30(14) . 3_657
O2 Ba1 O6 79.20(6) . 3_657
O2 Ba1 O6W 136.95(7) . .
O2 Ba1 O7 119.80(7) . 4_566
O2 Ba1 C1 23.13(6) . .
O2 Ba1 C13 84.22(7) . 3_657
O2W Ba1 O6 97.07(6) . 3_657
O2W Ba1 C1 77.14(7) . .
O2W Ba1 C13 79.05(7) . 3_657
O5 Ba1 O1 133.82(16) 3_657 .
O5 Ba1 O1W 146.21(17) 3_657 .
O5 Ba1 O2 92.94(16) 3_657 .
O5 Ba1 O2W 63.95(16) 3_657 .
O5 Ba1 O6 42.70(17) 3_657 3_657
O5 Ba1 O6W 81.55(16) 3_657 .
O5 Ba1 O7 96.08(17) 3_657 4_566
O5 Ba1 C1 115.16(17) 3_657 .
O5 Ba1 C13 21.27(17) 3_657 3_657
O5A Ba1 O1 119.23(13) 3_657 .
O5A Ba1 O2W 56.32(14) 3_657 .
O5A Ba1 O6 42.57(14) 3_657 3_657
O5A Ba1 C1 100.29(14) 3_657 .
O5A Ba1 C13 22.75(14) 3_657 3_657
O6 Ba1 O1 75.99(6) 1_455 .
O6 Ba1 O1W 80.82(8) 1_455 .
O6 Ba1 O2 71.25(7) 1_455 .
O6 Ba1 O2W 141.47(7) 1_455 .
O6 Ba1 O5 115.03(17) 1_455 3_657
O6 Ba1 O5A 111.97(15) 1_455 3_657
O6 Ba1 O6 72.34(7) 1_455 3_657
O6 Ba1 O6W 72.76(8) 1_455 .
O6 Ba1 O7 147.08(7) 1_455 4_566
O6 Ba1 C1 68.91(7) 1_455 .
O6 Ba1 C13 21.56(6) 3_657 3_657
O6 Ba1 C13 93.83(7) 1_455 3_657
O6W Ba1 O1 140.91(8) . .
O6W Ba1 O1W 74.94(8) . .
O6W Ba1 O2W 138.61(8) . .
O6W Ba1 O5A 94.20(14) . 3_657
O6W Ba1 O6 67.93(7) . 3_657
O6W Ba1 O7 103.25(8) . 4_566
O6W Ba1 C1 141.66(8) . .
O6W Ba1 C13 75.39(9) . 3_657
O7 Ba1 O1 90.50(6) 4_566 .
O7 Ba1 O1W 66.86(8) 4_566 .
O7 Ba1 O2W 61.35(7) 4_566 .
O7 Ba1 O5A 100.85(15) 4_566 3_657
O7 Ba1 O6 137.72(6) 4_566 3_657
O7 Ba1 C1 108.48(7) 4_566 .
O7 Ba1 C13 117.22(7) 4_566 3_657
C1 Ba1 O6 100.19(7) . 3_657
C1 Ba1 C13 107.30(8) . 3_657
Ba1 Ba2 Ba1 123.335(5) . 4_666
O1 Ba2 Ba1 32.46(4) 4_666 4_666
O1 Ba2 Ba1 109.61(4) 4_666 .
O1 Ba2 O2W 89.00(6) 4_666 .
O1 Ba2 O3 83.45(6) 4_666 1_656
O1 Ba2 O3W 81.23(9) 4_666 .
O1 Ba2 O4WA 68.7(2) 4_666 .
O1 Ba2 N2 158.78(6) 4_666 3_657
O2W Ba2 Ba1 37.93(4) . .
O2W Ba2 Ba1 117.96(4) . 4_666
O2W Ba2 N2 112.08(6) . 3_657
O3 Ba2 Ba1 166.60(5) 1_656 .
O3 Ba2 Ba1 69.37(4) 1_656 4_666
O3 Ba2 O2W 143.71(6) 1_656 .
O3 Ba2 O3W 138.86(9) 1_656 .
O3 Ba2 O4WA 65.6(2) 1_656 .
O3 Ba2 N2 80.72(6) 1_656 3_657
O3W Ba2 Ba1 49.67(8) . .
O3W Ba2 Ba1 77.46(8) . 4_666
O3W Ba2 O2W 73.91(8) . .
O3W Ba2 O4WA 139.3(2) . .
O3W Ba2 N2 101.70(8) . 3_657
O4WA Ba2 Ba1 89.92(19) . 4_666
O4WA Ba2 Ba1 115.5(2) . .
O4WA Ba2 O2W 78.6(2) . .
O4WA Ba2 N2 116.4(2) . 3_657
O4WB Ba2 Ba1 106.8(2) . .
O4WB Ba2 Ba1 102.1(2) . 4_666
O4WB Ba2 O1 79.2(3) . 4_666
O4WB Ba2 O2W 71.8(2) . .
O4WB Ba2 O3 71.9(2) . 1_656
O4WB Ba2 O3W 140.5(3) . .
O4WB Ba2 O5A 99.9(3) . 3_657
O4WB Ba2 O8 144.3(2) . 1_556
O4WB Ba2 N2 108.8(3) . 3_657
O5 Ba2 Ba1 30.81(15) 3_657 .
O5 Ba2 Ba1 138.87(16) 3_657 4_666
O5 Ba2 O1 138.81(16) 3_657 4_666
O5 Ba2 O2W 62.94(16) 3_657 .
O5 Ba2 O3 137.04(16) 3_657 1_656
O5 Ba2 O3W 63.02(18) 3_657 .
O5 Ba2 O4WA 127.3(2) 3_657 .
O5 Ba2 O8 95.12(16) 3_657 1_556
O5 Ba2 N2 56.52(16) 3_657 3_657
O5A Ba2 Ba1 35.23(15) 3_657 .
O5A Ba2 Ba1 154.12(14) 3_657 4_666
O5A Ba2 O1 143.60(15) 3_657 4_666
O5A Ba2 O2W 57.17(14) 3_657 .
O5A Ba2 O3 131.37(15) 3_657 1_656
O5A Ba2 O3W 76.90(17) 3_657 .
O5A Ba2 O8 108.34(14) 3_657 1_556
O5A Ba2 N2 56.05(15) 3_657 3_657
O8 Ba2 Ba1 58.41(5) 1_556 4_666
O8 Ba2 Ba1 108.92(5) 1_556 .
O8 Ba2 O1 90.14(6) 1_556 4_666
O8 Ba2 O2W 142.65(6) 1_556 .
O8 Ba2 O3 73.04(7) 1_556 1_656
O8 Ba2 O3W 69.07(8) 1_556 .
O8 Ba2 O4WA 134.9(2) 1_556 .
O8 Ba2 N2 71.78(6) 1_556 3_657
N2 Ba2 Ba1 87.29(4) 3_657 .
N2 Ba2 Ba1 127.10(4) 3_657 4_666
Ba2 O1 Ba1 116.98(7) 4_565 .
C1 O1 Ba1 90.58(16) . .
C1 O1 Ba2 138.94(17) . 4_565
Ba1 O1W H1WA 125.5 . .
Ba1 O1W H1WB 111.6 . .
H1WA O1W H1WB 83.3 . .
C1 O2 Ba1 98.35(16) . .
Ba1 O2W Ba2 103.06(7) . .
Ba1 O2W H2WA 111.2 . .
Ba1 O2W H2WB 111.2 . .
Ba2 O2W H2WA 111.2 . .
Ba2 O2W H2WB 111.2 . .
H2WA O2W H2WB 109.1 . .
C8 O3 Ba2 131.69(18) . 1_454
Ba2 O3W H3WA 109.6 . .
Ba2 O3W H3WB 109.4 . .
H3WA O3W H3WB 109.5 . .
Ba2 O4WA H4WA 112.1 . .
Ba2 O4WA H4WB 111.6 . .
H4WA O4WA H4WB 101.9 . .
Ba2 O4WB H4WC 113.2 . .
Ba2 O4WB H4WD 112.6 . .
H4WC O4WB H4WD 100.9 . .
Ba1 O5 Ba2 118.4(3) 3_657 3_657
C13 O5 Ba1 109.2(4) . 3_657
C13 O5 Ba2 129.4(4) . 3_657
Ba2 O5A Ba1 111.9(2) 3_657 3_657
C13 O5A Ba1 99.0(4) . 3_657
C13 O5A Ba2 127.2(4) . 3_657
Ba1 O6 Ba1 107.66(7) 1_655 3_657
C13 O6 Ba1 86.01(17) . 3_657
C13 O6 Ba1 165.6(2) . 1_655
Ba1 O6W H6WA 121.3 . .
Ba1 O6W H6WB 112.7 . .
H6WA O6W H6WB 118.9 . .
C14 O7 Ba1 138.05(19) . 4_665
C14 O8 Ba2 133.62(19) . 1_554
N2 N1 C9 119.0(2) . .
N2 N1 C12 112.1(2) . .
C12 N1 C9 128.4(2) . .
N1 N2 Ba2 140.10(16) . 3_657
C10 N2 Ba2 113.60(16) . 3_657
C10 N2 N1 104.5(2) . .
O1 C1 Ba1 66.11(14) . .
O1 C1 O2 122.7(2) . .
O1 C1 C2 119.5(2) . .
O2 C1 Ba1 58.53(14) . .
O2 C1 C2 117.7(2) . .
C2 C1 Ba1 166.19(18) . .
C3 C2 C1 120.9(2) . .
C3 C2 C7 119.5(2) . .
C7 C2 C1 119.5(2) . .
C2 C3 H3 119.8 . .
C2 C3 C4 120.3(2) . .
C4 C3 H3 119.8 . .
C3 C4 C5 119.0(2) . .
C3 C4 C8 121.4(2) . .
C5 C4 C8 119.5(2) . .
C4 C5 H5 119.5 . .
C6 C5 C4 121.0(2) . .
C6 C5 H5 119.5 . .
C5 C6 C7 119.4(2) . .
C5 C6 C9 119.4(2) . .
C7 C6 C9 121.2(2) . .
C2 C7 H7 119.7 . .
C6 C7 C2 120.6(2) . .
C6 C7 H7 119.7 . .
O3 C8 O4 124.4(3) . .
O3 C8 C4 118.8(3) . .
O4 C8 C4 116.8(2) . .
N1 C9 C6 111.5(2) . .
N1 C9 H9A 109.3 . .
N1 C9 H9B 109.3 . .
C6 C9 H9A 109.3 . .
C6 C9 H9B 109.3 . .
H9A C9 H9B 108.0 . .
N2 C10 C11 111.8(2) . .
N2 C10 C13 119.1(2) . .
C11 C10 C13 129.1(2) . .
C10 C11 H11 127.5 . .
C12 C11 C10 105.1(2) . .
C12 C11 H11 127.5 . .
N1 C12 C11 106.5(2) . .
N1 C12 C14 124.6(2) . .
C11 C12 C14 128.7(2) . .
O5 C13 Ba1 49.6(3) . 3_657
O5 C13 C10 115.3(4) . .
O5A C13 Ba1 58.3(3) . 3_657
O5A C13 C10 115.6(4) . .
O6 C13 Ba1 72.43(17) . 3_657
O6 C13 O5 121.4(4) . .
O6 C13 O5A 122.2(4) . .
O6 C13 C10 119.9(3) . .
C10 C13 Ba1 162.4(2) . 3_657
O7 C14 C12 115.7(2) . .
O8 C14 O7 125.0(3) . .
O8 C14 C12 119.3(2) . .

loop_
_geom_bond_atom_site_label_1
_geom_bond_atom_site_label_2
_geom_bond_distance
_geom_bond_site_symmetry_2
Ba1 O1 2.913(2) .
Ba1 O1W 2.868(3) .
Ba1 O2 2.746(2) .
Ba1 O2W 2.913(2) .
Ba1 O5 2.687(7) 3_657
Ba1 O5A 2.871(7) 3_657
Ba1 O6 3.187(2) 3_657
Ba1 O6 2.676(2) 1_455
Ba1 O6W 2.785(2) .
Ba1 O7 2.787(2) 4_566
Ba1 C1 3.186(3) .
Ba1 C13 3.335(3) 3_657
Ba2 Ba1 4.8363(4) 4_666
Ba2 O1 2.7589(19) 4_666
Ba2 O2W 2.984(2) .
Ba2 O3 2.793(2) 1_656
Ba2 O3W 2.852(3) .
Ba2 O4WA 2.949(12) .
Ba2 O4WB 2.663(12) .
Ba2 O5 2.689(7) 3_657
Ba2 O5A 2.698(7) 3_657
Ba2 O8 2.727(2) 1_556
Ba2 N2 3.068(2) 3_657
O1 Ba2 2.7588(18) 4_565
O1 C1 1.261(3) .
O1W H1WA 0.8667 .
O1W H1WB 0.8584 .
O2 C1 1.265(3) .
O2W H2WA 0.9700 .
O2W H2WB 0.9700 .
O3 Ba2 2.7932(19) 1_454
O3 C8 1.249(3) .
O3W H3WA 0.8497 .
O3W H3WB 0.8502 .
O4 C8 1.262(4) .
O4WA H4WA 0.9236 .
O4WA H4WB 0.9226 .
O4WB H4WC 0.9399 .
O4WB H4WD 0.9364 .
O5 Ba1 2.687(7) 3_657
O5 Ba2 2.689(7) 3_657
O5 C13 1.281(8) .
O5A Ba1 2.871(7) 3_657
O5A Ba2 2.698(7) 3_657
O5A C13 1.305(7) .
O6 Ba1 3.187(2) 3_657
O6 Ba1 2.676(2) 1_655
O6 C13 1.228(3) .
O6W H6WA 0.8987 .
O6W H6WB 0.9344 .
O7 Ba1 2.787(2) 4_665
O7 C14 1.249(3) .
O8 Ba2 2.727(2) 1_554
O8 C14 1.246(3) .
N1 N2 1.346(3) .
N1 C9 1.466(3) .
N1 C12 1.365(3) .
N2 Ba2 3.068(2) 3_657
N2 C10 1.343(3) .
C1 C2 1.504(4) .
C2 C3 1.386(4) .
C2 C7 1.392(4) .
C3 H3 0.9300 .
C3 C4 1.394(4) .
C4 C5 1.396(4) .
C4 C8 1.506(4) .
C5 H5 0.9300 .
C5 C6 1.375(4) .
C6 C7 1.389(4) .
C6 C9 1.513(3) .
C7 H7 0.9300 .
C9 H9A 0.9700 .
C9 H9B 0.9700 .
C10 C11 1.391(4) .
C10 C13 1.500(4) .
C11 H11 0.9300 .
C11 C12 1.377(4) .
C12 C14 1.501(4) .
C13 Ba1 3.334(3) 3_657
